data_7108420
loop_
_publ_author_name
'Jerome Long'
'Remi Vallat'
'Rute A. S. Ferreira'
'Luis D. Carlos'
'Filipe A. Almeida Paz'
'Yannick Guari'
'Joulia  Larionova'

_publ_section_title
;
 A bifunctional luminescent single-ion magnet: towards correlation between
 luminescence studies and magnetic slow relaxation processes
;
_journal_name_full Chem.Commun.
_journal_page_first 9974
_journal_paper_doi 10.1039/c2cc35321k
_journal_volume 48
_journal_year 2012
_chemical_formula_moiety 'C18 H20 Dy N5 O14 Zn'
_chemical_formula_sum 'C18 H20 Dy N5 O14 Zn'
_chemical_formula_weight 758.26
_chemical_name_systematic
;
?
;
_space_group_IT_number 14
_symmetry_cell_setting monoclinic
_symmetry_space_group_name_Hall '-P 2yn'
_symmetry_space_group_name_H-M 'P 1 21/n 1'
_atom_sites_solution_hydrogens geom
_atom_sites_solution_primary direct
_atom_sites_solution_secondary difmap
_audit_creation_date '20 June 2012'
_audit_creation_method 'SHELXL-97, manual editing plus enCIFer'
_cell_angle_alpha 90.00
_cell_angle_beta 91.3111(18)
_cell_angle_gamma 90.00
_cell_formula_units_Z 4
_cell_length_a 7.75620(16)
_cell_length_b 19.2440(4)
_cell_length_c 16.0150(3)
_cell_measurement_reflns_used 24707
_cell_measurement_temperature 173(2)
_cell_measurement_theta_max 32.5014
_cell_measurement_theta_min 2.8866
_cell_volume 2389.78(8)
_computing_cell_refinement
;
CrysAlisPro, Oxford Diffraction Ltd.,
Version 1.171.34.40 (release 27-08-2010 CrysAlis171 .NET)
(compiled Aug 27 2010,11:50:40)
;
_computing_data_collection
;
CrysAlisPro, Oxford Diffraction Ltd.,
Version 1.171.34.40 (release 27-08-2010 CrysAlis171 .NET)
(compiled Aug 27 2010,11:50:40)
;
_computing_data_reduction
;
CrysAlisPro, Oxford Diffraction Ltd.,
Version 1.171.34.40 (release 27-08-2010 CrysAlis171 .NET)
(compiled Aug 27 2010,11:50:40)
;
_computing_molecular_graphics 'DIAMOND (Brandenburg, 2009)'
_computing_publication_material 'SHELXTL (Sheldrick, 2008)'
_computing_structure_refinement 'SHELXTL (Sheldrick, 2008)'
_computing_structure_solution 'SHELXTL (Sheldrick, 2008)'
_diffrn_ambient_temperature 173.0
_diffrn_detector_area_resol_mean 8.4205
_diffrn_measured_fraction_theta_full 0.998
_diffrn_measured_fraction_theta_max 0.998
_diffrn_measurement_device_type 'Xcalibur, Sapphire2, large Be window'
_diffrn_measurement_method '\w scans'
_diffrn_radiation_monochromator graphite
_diffrn_radiation_source 'Enhance (Mo) X-ray Source'
_diffrn_radiation_type 'Mo K\a'
_diffrn_radiation_wavelength 0.7107
_diffrn_reflns_av_R_equivalents 0.0288
_diffrn_reflns_av_sigmaI/netI 0.0173
_diffrn_reflns_limit_h_max 10
_diffrn_reflns_limit_h_min -10
_diffrn_reflns_limit_k_max 26
_diffrn_reflns_limit_k_min -26
_diffrn_reflns_limit_l_max 21
_diffrn_reflns_limit_l_min -21
_diffrn_reflns_number 41024
_diffrn_reflns_theta_full 29.13
_diffrn_reflns_theta_max 29.13
_diffrn_reflns_theta_min 3.59
_diffrn_standards_number 0
_exptl_absorpt_coefficient_mu 4.190
_exptl_absorpt_correction_T_max 0.9209
_exptl_absorpt_correction_T_min 0.4592
_exptl_absorpt_correction_type multi-scan
_exptl_absorpt_process_details
;
CrysAlisPro, Oxford Diffraction Ltd.,
Version 1.171.34.40 (release 27-08-2010 CrysAlis171 .NET)
(compiled Aug 27 2010,11:50:40)
Empirical absorption correction using spherical harmonics,
implemented in SCALE3 ABSPACK scaling algorithm.
;
_exptl_crystal_colour Colourless
_exptl_crystal_density_diffrn 2.108
_exptl_crystal_density_method 'not measured'
_exptl_crystal_description Plate
_exptl_crystal_F_000 1484
_exptl_crystal_size_max 0.22
_exptl_crystal_size_mid 0.10
_exptl_crystal_size_min 0.02
_refine_diff_density_max 0.418
_refine_diff_density_min -0.370
_refine_diff_density_rms 0.071
_refine_ls_extinction_method none
_refine_ls_goodness_of_fit_ref 1.054
_refine_ls_hydrogen_treatment mixed
_refine_ls_matrix_type full
_refine_ls_number_parameters 360
_refine_ls_number_reflns 6424
_refine_ls_number_restraints 3
_refine_ls_restrained_S_all 1.054
_refine_ls_R_factor_all 0.0201
_refine_ls_R_factor_gt 0.0163
_refine_ls_shift/su_max 0.002
_refine_ls_shift/su_mean 0.000
_refine_ls_structure_factor_coef Fsqd
_refine_ls_weighting_details 'calc w=1/[\s^2^(Fo^2^)+(0.0116P)^2^+1.8231P] where P=(Fo^2^+2Fc^2^)/3'
_refine_ls_weighting_scheme calc
_refine_ls_wR_factor_gt 0.0339
_refine_ls_wR_factor_ref 0.0348
_reflns_number_gt 5851
_reflns_number_total 6424
_reflns_threshold_expression I>2\s(I)
_cod_data_source_file c2cc35321k.txt
_cod_data_source_block 2
_cod_original_cell_volume 2389.79(8)
_cod_original_sg_symbol_H-M 'P 21/n'
_cod_database_code 7108420

loop_
_symmetry_equiv_pos_as_xyz
'x, y, z'
'-x+1/2, y+1/2, -z+1/2'
'-x, -y, -z'
'x-1/2, -y-1/2, z-1/2'

loop_
_atom_site_label
_atom_site_type_symbol
_atom_site_fract_x
_atom_site_fract_y
_atom_site_fract_z
_atom_site_U_iso_or_equiv
_atom_site_adp_type
_atom_site_occupancy
_atom_site_symmetry_multiplicity
_atom_site_calc_flag
_atom_site_refinement_flags
Dy1 Dy 0.553041(10) 0.161907(4) 0.213897(5) 0.01265(2) Uani 1 1 d .
Zn1 Zn 0.68392(3) 0.314305(10) 0.310761(12) 0.01332(4) Uani 1 1 d .
O1W O 0.27857(17) 0.21018(7) 0.21997(9) 0.0242(3) Uani 1 1 d D
H1X H 0.251(3) 0.2539(6) 0.2415(14) 0.036 Uiso 1 1 d D
H1Y H 0.190(2) 0.1785(8) 0.2279(15) 0.036 Uiso 1 1 d D
N1 N 0.4461(2) 0.04274(8) 0.11717(9) 0.0198(3) Uani 1 1 d .
N2 N 0.90308(19) 0.11963(8) 0.25035(10) 0.0179(3) Uani 1 1 d .
N3 N 1.0300(2) 0.34554(8) 0.28665(9) 0.0202(3) Uani 1 1 d .
N4 N 0.6428(2) 0.34563(8) 0.42988(9) 0.0171(3) Uani 1 1 d .
N5 N 0.56682(19) 0.40676(8) 0.28433(9) 0.0167(3) Uani 1 1 d .
O1 O 0.60483(17) 0.05561(7) 0.13413(9) 0.0238(3) Uani 1 1 d .
O2 O 0.34018(18) 0.08729(7) 0.14515(9) 0.0276(3) Uani 1 1 d .
O3 O 0.3995(2) -0.00761(7) 0.07763(9) 0.0298(3) Uani 1 1 d .
O4 O 0.86382(17) 0.16165(7) 0.19132(8) 0.0219(3) Uani 1 1 d .
O5 O 0.78038(16) 0.09131(7) 0.28698(8) 0.0219(3) Uani 1 1 d .
O6 O 1.05351(17) 0.10782(8) 0.27058(10) 0.0290(3) Uani 1 1 d .
O7 O 0.94116(17) 0.29037(7) 0.29962(8) 0.0233(3) Uani 1 1 d .
O8 O 0.9563(2) 0.40184(8) 0.28466(11) 0.0369(4) Uani 1 1 d .
O9 O 1.18736(19) 0.33996(8) 0.27722(11) 0.0354(4) Uani 1 1 d .
O10 O 0.44820(16) 0.09838(6) 0.33837(7) 0.0169(2) Uani 1 1 d .
O11 O 0.59392(17) 0.21850(6) 0.33987(7) 0.0174(3) Uani 1 1 d .
O12 O 0.60174(16) 0.27794(6) 0.19959(7) 0.0158(2) Uani 1 1 d .
O13 O 0.56796(18) 0.20864(6) 0.06607(7) 0.0199(3) Uani 1 1 d .
C1 C 0.4200(4) 0.02501(10) 0.33753(14) 0.0399(6) Uani 1 1 d .
H1A H 0.5159 0.0017 0.3669 0.060 Uiso 1 1 calc R
H1B H 0.4127 0.0086 0.2796 0.060 Uiso 1 1 calc R
H1C H 0.3120 0.0144 0.3655 0.060 Uiso 1 1 calc R
C2 C 0.4675(2) 0.12951(9) 0.41653(10) 0.0148(3) Uani 1 1 d .
C3 C 0.4188(2) 0.09962(10) 0.49023(11) 0.0191(4) Uani 1 1 d .
H3 H 0.3736 0.0537 0.4908 0.023 Uiso 1 1 calc R
C4 C 0.4366(3) 0.13768(10) 0.56446(11) 0.0223(4) Uani 1 1 d .
H4 H 0.4072 0.1170 0.6161 0.027 Uiso 1 1 calc R
C5 C 0.4962(2) 0.20468(10) 0.56286(11) 0.0202(4) Uani 1 1 d .
H5 H 0.5027 0.2306 0.6133 0.024 Uiso 1 1 calc R
C6 C 0.5481(2) 0.23601(9) 0.48801(10) 0.0159(3) Uani 1 1 d .
C7 C 0.5406(2) 0.19631(9) 0.41359(10) 0.0136(3) Uani 1 1 d .
C8 C 0.5883(2) 0.30970(10) 0.49101(11) 0.0180(3) Uani 1 1 d .
H8 H 0.5729 0.3331 0.5425 0.022 Uiso 1 1 calc R
C9 C 0.6497(3) 0.42172(9) 0.43255(11) 0.0206(4) Uani 1 1 d .
H9A H 0.7701 0.4379 0.4274 0.025 Uiso 1 1 calc R
H9B H 0.6050 0.4389 0.4862 0.025 Uiso 1 1 calc R
C10 C 0.5376(3) 0.44923(10) 0.35913(12) 0.0231(4) Uani 1 1 d .
H10A H 0.4144 0.4473 0.3737 0.028 Uiso 1 1 calc R
H10B H 0.5677 0.4983 0.3477 0.028 Uiso 1 1 calc R
C11 C 0.5129(2) 0.42776(9) 0.21288(11) 0.0187(4) Uani 1 1 d .
H11 H 0.4691 0.4738 0.2092 0.022 Uiso 1 1 calc R
C12 C 0.5132(2) 0.38657(9) 0.13627(11) 0.0166(3) Uani 1 1 d .
C13 C 0.4621(3) 0.41960(10) 0.06103(12) 0.0225(4) Uani 1 1 d .
H13 H 0.4359 0.4678 0.0616 0.027 Uiso 1 1 calc R
C14 C 0.4491(3) 0.38367(11) -0.01318(12) 0.0263(4) Uani 1 1 d .
H14 H 0.4160 0.4073 -0.0631 0.032 Uiso 1 1 calc R
C15 C 0.4846(3) 0.31248(10) -0.01534(11) 0.0228(4) Uani 1 1 d .
H15 H 0.4756 0.2874 -0.0663 0.027 Uiso 1 1 calc R
C16 C 0.5327(2) 0.27939(9) 0.05772(11) 0.0170(3) Uani 1 1 d .
C17 C 0.5509(2) 0.31538(9) 0.13379(10) 0.0145(3) Uani 1 1 d .
C18 C 0.6044(3) 0.17129(10) -0.00942(11) 0.0250(4) Uani 1 1 d .
H18A H 0.4973 0.1646 -0.0420 0.038 Uiso 1 1 calc R
H18B H 0.6545 0.1259 0.0048 0.038 Uiso 1 1 calc R
H18C H 0.6862 0.1979 -0.0424 0.038 Uiso 1 1 calc R

loop_
_atom_site_aniso_label
_atom_site_aniso_U_11
_atom_site_aniso_U_22
_atom_site_aniso_U_33
_atom_site_aniso_U_23
_atom_site_aniso_U_13
_atom_site_aniso_U_12
Dy1 0.01487(4) 0.01070(4) 0.01233(4) -0.00105(3) -0.00045(3) -0.00028(3)
Zn1 0.01590(9) 0.01134(9) 0.01269(9) -0.00069(7) -0.00045(7) -0.00110(7)
O1W 0.0169(6) 0.0167(6) 0.0392(8) -0.0038(6) 0.0030(6) 0.0003(5)
N1 0.0260(8) 0.0167(7) 0.0168(7) -0.0017(6) -0.0006(6) -0.0015(6)
N2 0.0168(7) 0.0145(7) 0.0225(8) -0.0028(6) -0.0004(6) -0.0004(6)
N3 0.0193(7) 0.0242(8) 0.0173(7) -0.0036(6) 0.0028(6) -0.0004(6)
N4 0.0212(7) 0.0136(7) 0.0164(7) -0.0025(5) -0.0011(6) -0.0030(6)
N5 0.0187(7) 0.0129(7) 0.0185(7) -0.0019(5) 0.0001(6) -0.0004(6)
O1 0.0214(7) 0.0195(7) 0.0303(7) -0.0073(5) -0.0024(6) 0.0013(5)
O2 0.0224(7) 0.0253(7) 0.0349(8) -0.0143(6) -0.0010(6) 0.0011(6)
O3 0.0392(9) 0.0210(7) 0.0290(7) -0.0116(6) -0.0029(6) -0.0066(6)
O4 0.0208(6) 0.0192(6) 0.0257(7) 0.0069(5) 0.0037(5) -0.0002(5)
O5 0.0172(6) 0.0267(7) 0.0219(7) 0.0064(5) 0.0013(5) -0.0017(5)
O6 0.0141(6) 0.0271(8) 0.0457(9) 0.0057(6) -0.0030(6) 0.0019(6)
O7 0.0190(6) 0.0218(7) 0.0292(7) -0.0018(5) -0.0008(6) -0.0024(5)
O8 0.0369(9) 0.0227(8) 0.0516(10) 0.0020(7) 0.0100(8) 0.0071(7)
O9 0.0184(7) 0.0320(8) 0.0561(10) -0.0113(7) 0.0110(7) -0.0035(6)
O10 0.0225(6) 0.0117(6) 0.0164(6) -0.0006(4) 0.0017(5) -0.0037(5)
O11 0.0269(7) 0.0144(6) 0.0111(5) 0.0002(4) 0.0031(5) -0.0057(5)
O12 0.0229(6) 0.0121(6) 0.0122(5) 0.0012(4) -0.0036(5) -0.0003(5)
O13 0.0320(7) 0.0142(6) 0.0133(6) -0.0016(5) -0.0011(5) -0.0007(5)
C1 0.0785(19) 0.0149(10) 0.0262(11) -0.0003(8) 0.0004(11) -0.0144(11)
C2 0.0135(7) 0.0164(8) 0.0147(8) 0.0001(6) 0.0016(6) 0.0010(6)
C3 0.0215(9) 0.0162(8) 0.0196(8) 0.0043(7) 0.0041(7) -0.0008(7)
C4 0.0292(10) 0.0227(9) 0.0152(8) 0.0055(7) 0.0055(7) 0.0022(8)
C5 0.0253(9) 0.0217(9) 0.0136(8) 0.0000(7) 0.0024(7) 0.0026(8)
C6 0.0174(8) 0.0169(8) 0.0134(8) -0.0002(6) 0.0013(6) 0.0001(7)
C7 0.0137(8) 0.0147(8) 0.0123(7) 0.0009(6) 0.0005(6) 0.0008(6)
C8 0.0219(9) 0.0188(8) 0.0134(8) -0.0039(6) 0.0001(7) 0.0001(7)
C9 0.0292(10) 0.0132(8) 0.0193(8) -0.0047(6) 0.0000(7) -0.0025(7)
C10 0.0311(10) 0.0155(9) 0.0228(9) -0.0052(7) -0.0007(8) 0.0043(8)
C11 0.0204(9) 0.0129(8) 0.0228(9) 0.0014(7) -0.0010(7) 0.0012(7)
C12 0.0172(8) 0.0154(8) 0.0171(8) 0.0030(6) -0.0021(6) -0.0003(7)
C13 0.0267(10) 0.0182(9) 0.0227(9) 0.0065(7) -0.0011(8) 0.0036(8)
C14 0.0324(11) 0.0269(10) 0.0194(9) 0.0081(7) -0.0042(8) 0.0014(9)
C15 0.0288(10) 0.0243(9) 0.0151(8) 0.0019(7) -0.0043(7) -0.0024(8)
C16 0.0198(8) 0.0155(8) 0.0157(8) 0.0017(6) -0.0013(7) -0.0023(7)
C17 0.0134(8) 0.0146(8) 0.0155(8) 0.0024(6) -0.0005(6) -0.0014(6)
C18 0.0371(11) 0.0233(10) 0.0146(8) -0.0060(7) 0.0011(8) 0.0007(8)

loop_
_atom_type_symbol
_atom_type_description
_atom_type_scat_dispersion_real
_atom_type_scat_dispersion_imag
_atom_type_scat_source
C C 0.0033 0.0016 'International Tables Vol C Tables 4.2.6.8 and 6.1.1.4'
H H 0.0000 0.0000 'International Tables Vol C Tables 4.2.6.8 and 6.1.1.4'
N N 0.0061 0.0033 'International Tables Vol C Tables 4.2.6.8 and 6.1.1.4'
O O 0.0106 0.0060 'International Tables Vol C Tables 4.2.6.8 and 6.1.1.4'
Dy Dy -0.1892 4.4098 'International Tables Vol C Tables 4.2.6.8 and 6.1.1.4'
Zn Zn 0.2839 1.4301 'International Tables Vol C Tables 4.2.6.8 and 6.1.1.4'

loop_
_geom_angle_atom_site_label_1
_geom_angle_atom_site_label_2
_geom_angle_atom_site_label_3
_geom_angle
O12 Dy1 O11 66.76(4)
O12 Dy1 O1W 76.51(5)
O11 Dy1 O1W 83.26(5)
O12 Dy1 O2 130.22(5)
O11 Dy1 O2 138.80(5)
O1W Dy1 O2 69.05(5)
O12 Dy1 O4 79.67(4)
O11 Dy1 O4 90.80(5)
O1W Dy1 O4 155.89(5)
O2 Dy1 O4 126.37(5)
O12 Dy1 O1 137.46(5)
O11 Dy1 O1 145.99(5)
O1W Dy1 O1 121.08(5)
O2 Dy1 O1 52.32(4)
O4 Dy1 O1 75.36(5)
O12 Dy1 O10 128.30(4)
O11 Dy1 O10 64.71(4)
O1W Dy1 O10 81.18(5)
O2 Dy1 O10 80.90(5)
O4 Dy1 O10 117.28(4)
O1 Dy1 O10 93.90(4)
O12 Dy1 O5 117.64(4)
O11 Dy1 O5 76.44(5)
O1W Dy1 O5 146.61(5)
O2 Dy1 O5 110.84(5)
O4 Dy1 O5 51.69(4)
O1 Dy1 O5 70.58(5)
O10 Dy1 O5 66.27(4)
O12 Dy1 O13 63.09(4)
O11 Dy1 O13 129.79(4)
O1W Dy1 O13 87.64(5)
O2 Dy1 O13 80.32(5)
O4 Dy1 O13 78.27(4)
O1 Dy1 O13 78.34(4)
O10 Dy1 O13 160.61(4)
O5 Dy1 O13 125.70(4)
O12 Dy1 N1 140.66(4)
O11 Dy1 N1 151.44(4)
O1W Dy1 N1 95.05(5)
O2 Dy1 N1 26.11(4)
O4 Dy1 N1 101.04(5)
O1 Dy1 N1 26.21(4)
O10 Dy1 N1 86.81(4)
O5 Dy1 N1 90.60(4)
O13 Dy1 N1 78.40(4)
O12 Dy1 N2 98.02(4)
O11 Dy1 N2 81.15(4)
O1W Dy1 N2 164.38(5)
O2 Dy1 N2 123.48(4)
O4 Dy1 N2 26.10(4)
O1 Dy1 N2 72.84(4)
O10 Dy1 N2 91.30(4)
O5 Dy1 N2 25.71(4)
O13 Dy1 N2 103.07(4)
N1 Dy1 N2 98.20(4)
O12 Dy1 Zn1 33.50(3)
O11 Dy1 Zn1 34.41(3)
O1W Dy1 Zn1 84.38(3)
O2 Dy1 Zn1 153.21(3)
O4 Dy1 Zn1 77.75(3)
O1 Dy1 Zn1 153.11(3)
O10 Dy1 Zn1 98.92(3)
O5 Dy1 Zn1 93.11(3)
O13 Dy1 Zn1 95.67(3)
N1 Dy1 Zn1 174.07(3)
N2 Dy1 Zn1 83.28(3)
O12 Zn1 O11 77.45(5)
O12 Zn1 N4 152.14(6)
O11 Zn1 N4 89.52(5)
O12 Zn1 N5 89.38(5)
O11 Zn1 N5 133.39(6)
N4 Zn1 N5 81.80(6)
O12 Zn1 O7 97.70(5)
O11 Zn1 O7 98.96(5)
N4 Zn1 O7 108.70(6)
N5 Zn1 O7 127.26(6)
O12 Zn1 Dy1 38.85(3)
O11 Zn1 Dy1 39.99(3)
N4 Zn1 Dy1 128.43(4)
N5 Zn1 Dy1 121.48(4)
O7 Zn1 Dy1 92.66(4)
Dy1 O1W H1X 126.1(14)
Dy1 O1W H1Y 115.2(14)
H1X O1W H1Y 111.3(13)
O3 N1 O2 122.37(16)
O3 N1 O1 122.80(16)
O2 N1 O1 114.83(14)
O3 N1 Dy1 178.91(13)
O2 N1 Dy1 57.02(8)
O1 N1 Dy1 57.82(8)
O6 N2 O5 121.60(15)
O6 N2 O4 121.56(15)
O5 N2 O4 116.83(14)
O6 N2 Dy1 173.39(12)
O5 N2 Dy1 59.72(8)
O4 N2 Dy1 57.52(8)
O8 N3 O9 122.32(17)
O8 N3 O7 118.87(16)
O9 N3 O7 118.81(16)
C8 N4 C9 122.03(16)
C8 N4 Zn1 128.32(12)
C9 N4 Zn1 108.50(11)
C11 N5 C10 120.06(16)
C11 N5 Zn1 126.78(13)
C10 N5 Zn1 113.07(11)
N1 O1 Dy1 95.97(10)
N1 O2 Dy1 96.87(10)
N2 O4 Dy1 96.38(10)
N2 O5 Dy1 94.57(10)
N3 O7 Zn1 110.70(11)
C2 O10 C1 116.54(14)
C2 O10 Dy1 118.54(10)
C1 O10 Dy1 122.02(12)
C7 O11 Zn1 127.66(11)
C7 O11 Dy1 125.81(10)
Zn1 O11 Dy1 105.60(5)
C17 O12 Zn1 126.72(11)
C17 O12 Dy1 124.38(10)
Zn1 O12 Dy1 107.65(5)
C16 O13 C18 116.66(14)
C16 O13 Dy1 114.98(10)
C18 O13 Dy1 128.34(11)
O10 C1 H1A 109.5
O10 C1 H1B 109.5
H1A C1 H1B 109.5
O10 C1 H1C 109.5
H1A C1 H1C 109.5
H1B C1 H1C 109.5
C3 C2 O10 124.46(16)
C3 C2 C7 122.05(16)
O10 C2 C7 113.48(14)
C2 C3 C4 119.10(17)
C2 C3 H3 120.4
C4 C3 H3 120.4
C5 C4 C3 120.21(17)
C5 C4 H4 119.9
C3 C4 H4 119.9
C4 C5 C6 121.45(17)
C4 C5 H5 119.3
C6 C5 H5 119.3
C5 C6 C7 118.59(16)
C5 C6 C8 117.06(15)
C7 C6 C8 124.00(15)
O11 C7 C2 117.18(14)
O11 C7 C6 124.51(15)
C2 C7 C6 118.29(15)
N4 C8 C6 125.25(16)
N4 C8 H8 117.4
C6 C8 H8 117.4
N4 C9 C10 107.57(14)
N4 C9 H9A 110.2
C10 C9 H9A 110.2
N4 C9 H9B 110.2
C10 C9 H9B 110.2
H9A C9 H9B 108.5
N5 C10 C9 109.63(15)
N5 C10 H10A 109.7
C9 C10 H10A 109.7
N5 C10 H10B 109.7
C9 C10 H10B 109.7
H10A C10 H10B 108.2
N5 C11 C12 125.09(17)
N5 C11 H11 117.5
C12 C11 H11 117.5
C17 C12 C13 118.09(16)
C17 C12 C11 123.96(15)
C13 C12 C11 117.83(16)
C14 C13 C12 121.64(18)
C14 C13 H13 119.2
C12 C13 H13 119.2
C13 C14 C15 120.20(17)
C13 C14 H14 119.9
C15 C14 H14 119.9
C16 C15 C14 118.82(17)
C16 C15 H15 120.6
C14 C15 H15 120.6
C15 C16 O13 125.59(16)
C15 C16 C17 121.93(17)
O13 C16 C17 112.48(14)
O12 C17 C12 124.46(15)
O12 C17 C16 116.25(15)
C12 C17 C16 119.29(15)
O13 C18 H18A 109.5
O13 C18 H18B 109.5
H18A C18 H18B 109.5
O13 C18 H18C 109.5
H18A C18 H18C 109.5
H18B C18 H18C 109.5

loop_
_geom_bond_atom_site_label_1
_geom_bond_atom_site_label_2
_geom_bond_distance
Dy1 O12 2.2771(12)
Dy1 O11 2.3081(12)
Dy1 O1W 2.3268(13)
Dy1 O2 2.4324(14)
Dy1 O4 2.4456(13)
Dy1 O1 2.4497(13)
Dy1 O10 2.4907(12)
Dy1 O5 2.4961(13)
Dy1 O13 2.5376(12)
Dy1 N1 2.8787(15)
Dy1 N2 2.8812(15)
Dy1 Zn1 3.4592(2)
Zn1 O12 2.0035(12)
Zn1 O11 2.0294(12)
Zn1 N4 2.0327(15)
Zn1 N5 2.0376(15)
Zn1 O7 2.0595(13)
O1W H1X 0.935(9)
O1W H1Y 0.931(9)
N1 O3 1.208(2)
N1 O2 1.276(2)
N1 O1 1.278(2)
N2 O6 1.225(2)
N2 O5 1.2540(19)
N2 O4 1.2755(19)
N3 O8 1.225(2)
N3 O9 1.238(2)
N3 O7 1.285(2)
N4 C8 1.278(2)
N4 C9 1.466(2)
N5 C11 1.275(2)
N5 C10 1.472(2)
O10 C2 1.393(2)
O10 C1 1.429(2)
O11 C7 1.330(2)
O12 C17 1.3288(19)
O13 C16 1.395(2)
O13 C18 1.440(2)
C1 H1A 0.9800
C1 H1B 0.9800
C1 H1C 0.9800
C2 C3 1.374(2)
C2 C7 1.406(2)
C3 C4 1.400(3)
C3 H3 0.9500
C4 C5 1.370(3)
C4 H4 0.9500
C5 C6 1.409(2)
C5 H5 0.9500
C6 C7 1.416(2)
C6 C8 1.453(2)
C8 H8 0.9500
C9 C10 1.540(3)
C9 H9A 0.9900
C9 H9B 0.9900
C10 H10A 0.9900
C10 H10B 0.9900
C11 C12 1.461(2)
C11 H11 0.9500
C12 C17 1.402(2)
C12 C13 1.411(2)
C13 C14 1.377(3)
C13 H13 0.9500
C14 C15 1.398(3)
C14 H14 0.9500
C15 C16 1.376(2)
C15 H15 0.9500
C16 C17 1.406(2)
C18 H18A 0.9800
C18 H18B 0.9800
C18 H18C 0.9800

loop_
_geom_hbond_atom_site_label_D
_geom_hbond_atom_site_label_H
_geom_hbond_atom_site_label_A
_geom_hbond_distance_DH
_geom_hbond_distance_HA
_geom_hbond_distance_DA
_geom_hbond_angle_DHA
_geom_hbond_site_symmetry_A
O1W H1X O9 0.935(9) 1.825(10) 2.758(2) 176(2) 1_455
O1W H1Y O6 0.931(9) 1.862(11) 2.766(2) 163(2) 1_455

loop_
_geom_torsion_atom_site_label_1
_geom_torsion_atom_site_label_2
_geom_torsion_atom_site_label_3
_geom_torsion_atom_site_label_4
_geom_torsion
O11 Dy1 Zn1 O12 -160.23(8)
O1W Dy1 Zn1 O12 -73.97(7)
O2 Dy1 Zn1 O12 -66.65(10)
O4 Dy1 Zn1 O12 89.75(7)
O1 Dy1 Zn1 O12 88.41(9)
O10 Dy1 Zn1 O12 -154.11(7)
O5 Dy1 Zn1 O12 139.43(7)
O13 Dy1 Zn1 O12 13.08(7)
N2 Dy1 Zn1 O12 115.63(7)
O12 Dy1 Zn1 O11 160.23(8)
O1W Dy1 Zn1 O11 86.26(7)
O2 Dy1 Zn1 O11 93.59(10)
O4 Dy1 Zn1 O11 -110.02(7)
O1 Dy1 Zn1 O11 -111.36(9)
O10 Dy1 Zn1 O11 6.13(7)
O5 Dy1 Zn1 O11 -60.33(7)
O13 Dy1 Zn1 O11 173.32(7)
N2 Dy1 Zn1 O11 -84.14(7)
O12 Dy1 Zn1 N4 144.49(8)
O11 Dy1 Zn1 N4 -15.75(8)
O1W Dy1 Zn1 N4 70.52(7)
O2 Dy1 Zn1 N4 77.84(10)
O4 Dy1 Zn1 N4 -125.76(6)
O1 Dy1 Zn1 N4 -127.10(9)
O10 Dy1 Zn1 N4 -9.62(6)
O5 Dy1 Zn1 N4 -76.08(6)
O13 Dy1 Zn1 N4 157.57(6)
N2 Dy1 Zn1 N4 -99.88(6)
O12 Dy1 Zn1 N5 38.68(8)
O11 Dy1 Zn1 N5 -121.56(8)
O1W Dy1 Zn1 N5 -35.29(6)
O2 Dy1 Zn1 N5 -27.97(10)
O4 Dy1 Zn1 N5 128.43(6)
O1 Dy1 Zn1 N5 127.09(9)
O10 Dy1 Zn1 N5 -115.43(6)
O5 Dy1 Zn1 N5 178.11(6)
O13 Dy1 Zn1 N5 51.76(6)
N2 Dy1 Zn1 N5 154.31(6)
O12 Dy1 Zn1 O7 -98.98(7)
O11 Dy1 Zn1 O7 100.78(7)
O1W Dy1 Zn1 O7 -172.95(5)
O2 Dy1 Zn1 O7 -165.63(9)
O4 Dy1 Zn1 O7 -9.23(5)
O1 Dy1 Zn1 O7 -10.57(8)
O10 Dy1 Zn1 O7 106.91(5)
O5 Dy1 Zn1 O7 40.45(5)
O13 Dy1 Zn1 O7 -85.90(5)
N2 Dy1 Zn1 O7 16.65(5)
O12 Dy1 N1 O2 -79.94(13)
O11 Dy1 N1 O2 80.07(14)
O1W Dy1 N1 O2 -5.11(11)
O4 Dy1 N1 O2 -167.08(11)
O1 Dy1 N1 O2 -178.76(17)
O10 Dy1 N1 O2 75.74(11)
O5 Dy1 N1 O2 141.94(11)
O13 Dy1 N1 O2 -91.65(11)
N2 Dy1 N1 O2 166.60(11)
O12 Dy1 N1 O1 98.82(11)
O11 Dy1 N1 O1 -101.17(13)
O1W Dy1 N1 O1 173.66(10)
O2 Dy1 N1 O1 178.76(17)
O4 Dy1 N1 O1 11.69(11)
O10 Dy1 N1 O1 -105.49(10)
O5 Dy1 N1 O1 -39.30(10)
O13 Dy1 N1 O1 87.12(10)
N2 Dy1 N1 O1 -14.64(11)
O12 Dy1 N2 O5 141.92(10)
O11 Dy1 N2 O5 77.08(10)
O1W Dy1 N2 O5 73.7(2)
O2 Dy1 N2 O5 -67.02(11)
O4 Dy1 N2 O5 -172.44(16)
O1 Dy1 N2 O5 -80.76(10)
O10 Dy1 N2 O5 12.92(10)
O13 Dy1 N2 O5 -153.96(10)
N1 Dy1 N2 O5 -74.05(10)
Zn1 Dy1 N2 O5 111.75(10)
O12 Dy1 N2 O4 -45.65(10)
O11 Dy1 N2 O4 -110.48(10)
O1W Dy1 N2 O4 -113.87(18)
O2 Dy1 N2 O4 105.42(10)
O1 Dy1 N2 O4 91.68(10)
O10 Dy1 N2 O4 -174.64(10)
O5 Dy1 N2 O4 172.44(16)
O13 Dy1 N2 O4 18.47(10)
N1 Dy1 N2 O4 98.39(10)
Zn1 Dy1 N2 O4 -75.81(9)
O12 Zn1 N4 C8 64.0(2)
O11 Zn1 N4 C8 2.76(17)
N5 Zn1 N4 C8 136.80(17)
O7 Zn1 N4 C8 -96.55(17)
Dy1 Zn1 N4 C8 12.80(19)
O12 Zn1 N4 C9 -103.69(15)
O11 Zn1 N4 C9 -164.96(12)
N5 Zn1 N4 C9 -30.92(12)
O7 Zn1 N4 C9 95.74(12)
Dy1 Zn1 N4 C9 -154.92(10)
O12 Zn1 N5 C11 -15.60(16)
O11 Zn1 N5 C11 -87.58(17)
N4 Zn1 N5 C11 -169.08(17)
O7 Zn1 N5 C11 83.62(17)
Dy1 Zn1 N5 C11 -38.68(17)
O12 Zn1 N5 C10 160.98(13)
O11 Zn1 N5 C10 89.00(14)
N4 Zn1 N5 C10 7.49(13)
O7 Zn1 N5 C10 -99.81(13)
Dy1 Zn1 N5 C10 137.90(11)
O3 N1 O1 Dy1 -178.94(15)
O2 N1 O1 Dy1 1.14(16)
O12 Dy1 O1 N1 -112.10(11)
O11 Dy1 O1 N1 123.03(10)
O1W Dy1 O1 N1 -7.38(12)
O2 Dy1 O1 N1 -0.69(9)
O4 Dy1 O1 N1 -168.14(11)
O10 Dy1 O1 N1 74.67(10)
O5 Dy1 O1 N1 137.82(11)
O13 Dy1 O1 N1 -87.39(10)
N2 Dy1 O1 N1 164.82(11)
Zn1 Dy1 O1 N1 -166.79(7)
O3 N1 O2 Dy1 178.93(15)
O1 N1 O2 Dy1 -1.15(16)
O12 Dy1 O2 N1 125.17(10)
O11 Dy1 O2 N1 -134.37(10)
O1W Dy1 O2 N1 174.55(12)
O4 Dy1 O2 N1 15.82(13)
O1 Dy1 O2 N1 0.69(10)
O10 Dy1 O2 N1 -101.47(11)
O5 Dy1 O2 N1 -41.27(12)
O13 Dy1 O2 N1 83.37(11)
N2 Dy1 O2 N1 -15.97(13)
Zn1 Dy1 O2 N1 166.74(7)
O6 N2 O4 Dy1 -172.28(14)
O5 N2 O4 Dy1 7.32(15)
O12 Dy1 O4 N2 133.97(10)
O11 Dy1 O4 N2 67.78(10)
O1W Dy1 O4 N2 142.93(12)
O2 Dy1 O4 N2 -93.10(11)
O1 Dy1 O4 N2 -80.78(10)
O10 Dy1 O4 N2 6.03(11)
O5 Dy1 O4 N2 -4.17(9)
O13 Dy1 O4 N2 -161.62(10)
N1 Dy1 O4 N2 -86.08(10)
Zn1 Dy1 O4 N2 99.85(10)
O6 N2 O5 Dy1 172.45(15)
O4 N2 O5 Dy1 -7.15(15)
O12 Dy1 O5 N2 -43.59(11)
O11 Dy1 O5 N2 -97.83(10)
O1W Dy1 O5 N2 -152.00(10)
O2 Dy1 O5 N2 124.75(10)
O4 Dy1 O5 N2 4.23(9)
O1 Dy1 O5 N2 90.62(10)
O10 Dy1 O5 N2 -165.87(11)
O13 Dy1 O5 N2 31.77(12)
N1 Dy1 O5 N2 107.88(10)
Zn1 Dy1 O5 N2 -67.49(10)
O8 N3 O7 Zn1 1.6(2)
O9 N3 O7 Zn1 -178.91(14)
O12 Zn1 O7 N3 106.19(11)
O11 Zn1 O7 N3 -175.39(11)
N4 Zn1 O7 N3 -82.84(12)
N5 Zn1 O7 N3 11.08(14)
Dy1 Zn1 O7 N3 144.89(11)
O12 Dy1 O10 C2 -21.33(13)
O11 Dy1 O10 C2 0.38(11)
O1W Dy1 O10 C2 -86.28(12)
O2 Dy1 O10 C2 -156.31(12)
O4 Dy1 O10 C2 77.31(12)
O1 Dy1 O10 C2 152.84(11)
O5 Dy1 O10 C2 86.04(12)
O13 Dy1 O10 C2 -141.79(13)
N1 Dy1 O10 C2 178.10(12)
N2 Dy1 O10 C2 79.96(11)
Zn1 Dy1 O10 C2 -3.44(11)
O12 Dy1 O10 C1 178.60(16)
O11 Dy1 O10 C1 -159.68(17)
O1W Dy1 O10 C1 113.65(17)
O2 Dy1 O10 C1 43.62(16)
O4 Dy1 O10 C1 -82.76(17)
O1 Dy1 O10 C1 -7.22(17)
O5 Dy1 O10 C1 -74.02(16)
O13 Dy1 O10 C1 58.1(2)
N1 Dy1 O10 C1 18.03(16)
N2 Dy1 O10 C1 -80.11(16)
Zn1 Dy1 O10 C1 -163.51(16)
O12 Zn1 O11 C7 -156.83(15)
N4 Zn1 O11 C7 -1.66(14)
N5 Zn1 O11 C7 -79.88(15)
O7 Zn1 O11 C7 107.20(14)
Dy1 Zn1 O11 C7 -169.39(17)
O12 Zn1 O11 Dy1 12.55(5)
N4 Zn1 O11 Dy1 167.73(6)
N5 Zn1 O11 Dy1 89.50(8)
O7 Zn1 O11 Dy1 -83.41(6)
O12 Dy1 O11 C7 157.92(14)
O1W Dy1 O11 C7 79.74(13)
O2 Dy1 O11 C7 32.72(16)
O4 Dy1 O11 C7 -123.68(13)
O1 Dy1 O11 C7 -59.21(16)
O10 Dy1 O11 C7 -3.66(12)
O5 Dy1 O11 C7 -73.55(13)
O13 Dy1 O11 C7 160.98(12)
N1 Dy1 O11 C7 -8.44(19)
N2 Dy1 O11 C7 -99.34(13)
Zn1 Dy1 O11 C7 169.64(17)
O12 Dy1 O11 Zn1 -11.72(5)
O1W Dy1 O11 Zn1 -89.90(6)
O2 Dy1 O11 Zn1 -136.92(6)
O4 Dy1 O11 Zn1 66.68(6)
O1 Dy1 O11 Zn1 131.15(7)
O10 Dy1 O11 Zn1 -173.30(7)
O5 Dy1 O11 Zn1 116.81(6)
O13 Dy1 O11 Zn1 -8.67(8)
N1 Dy1 O11 Zn1 -178.08(7)
N2 Dy1 O11 Zn1 91.02(6)
O11 Zn1 O12 C17 154.69(14)
N4 Zn1 O12 C17 90.75(17)
N5 Zn1 O12 C17 19.76(14)
O7 Zn1 O12 C17 -107.79(14)
Dy1 Zn1 O12 C17 167.56(17)
O11 Zn1 O12 Dy1 -12.86(5)
N4 Zn1 O12 Dy1 -76.80(12)
N5 Zn1 O12 Dy1 -147.79(6)
O7 Zn1 O12 Dy1 84.66(6)
O11 Dy1 O12 C17 -155.92(14)
O1W Dy1 O12 C17 -67.54(13)
O2 Dy1 O12 C17 -20.74(15)
O4 Dy1 O12 C17 108.71(13)
O1 Dy1 O12 C17 54.05(15)
O10 Dy1 O12 C17 -134.57(12)
O5 Dy1 O12 C17 144.94(12)
O13 Dy1 O12 C17 26.71(12)
N1 Dy1 O12 C17 13.84(16)
N2 Dy1 O12 C17 127.36(13)
Zn1 Dy1 O12 C17 -167.92(17)
O11 Dy1 O12 Zn1 12.00(5)
O1W Dy1 O12 Zn1 100.38(6)
O2 Dy1 O12 Zn1 147.18(5)
O4 Dy1 O12 Zn1 -83.37(6)
O1 Dy1 O12 Zn1 -138.03(6)
O10 Dy1 O12 Zn1 33.35(8)
O5 Dy1 O12 Zn1 -47.14(7)
O13 Dy1 O12 Zn1 -165.37(7)
N1 Dy1 O12 Zn1 -178.24(5)
N2 Dy1 O12 Zn1 -64.72(6)
O12 Dy1 O13 C16 -23.15(11)
O11 Dy1 O13 C16 -26.29(14)
O1W Dy1 O13 C16 52.91(12)
O2 Dy1 O13 C16 122.06(12)
O4 Dy1 O13 C16 -107.41(12)
O1 Dy1 O13 C16 175.33(12)
O10 Dy1 O13 C16 107.51(15)
O5 Dy1 O13 C16 -129.16(11)
N1 Dy1 O13 C16 148.56(12)
N2 Dy1 O13 C16 -115.60(11)
Zn1 Dy1 O13 C16 -31.20(11)
O12 Dy1 O13 C18 158.24(16)
O11 Dy1 O13 C18 155.09(14)
O1W Dy1 O13 C18 -125.70(15)
O2 Dy1 O13 C18 -56.55(15)
O4 Dy1 O13 C18 73.97(15)
O1 Dy1 O13 C18 -3.28(14)
O10 Dy1 O13 C18 -71.1(2)
O5 Dy1 O13 C18 52.22(16)
N1 Dy1 O13 C18 -30.05(14)
N2 Dy1 O13 C18 65.79(15)
Zn1 Dy1 O13 C18 150.18(14)
C1 O10 C2 C3 -17.4(3)
Dy1 O10 C2 C3 -178.58(13)
C1 O10 C2 C7 163.52(18)
Dy1 O10 C2 C7 2.37(18)
O10 C2 C3 C4 -176.66(17)
C7 C2 C3 C4 2.3(3)
C2 C3 C4 C5 2.3(3)
C3 C4 C5 C6 -2.8(3)
C4 C5 C6 C7 -1.1(3)
C4 C5 C6 C8 172.36(18)
Zn1 O11 C7 C2 173.82(11)
Dy1 O11 C7 C2 6.5(2)
Zn1 O11 C7 C6 -4.3(2)
Dy1 O11 C7 C6 -171.62(12)
C3 C2 C7 O11 175.60(16)
O10 C2 C7 O11 -5.3(2)
C3 C2 C7 C6 -6.2(3)
O10 C2 C7 C6 172.88(15)
C5 C6 C7 O11 -176.45(16)
C8 C6 C7 O11 10.5(3)
C5 C6 C7 C2 5.5(2)
C8 C6 C7 C2 -167.53(16)
C9 N4 C8 C6 168.21(17)
Zn1 N4 C8 C6 2.0(3)
C5 C6 C8 N4 177.46(18)
C7 C6 C8 N4 -9.4(3)
C8 N4 C9 C10 -121.31(18)
Zn1 N4 C9 C10 47.34(17)
C11 N5 C10 C9 -166.83(17)
Zn1 N5 C10 C9 16.33(19)
N4 C9 C10 N5 -41.4(2)
C10 N5 C11 C12 -171.36(17)
Zn1 N5 C11 C12 5.0(3)
N5 C11 C12 C17 9.2(3)
N5 C11 C12 C13 -174.88(18)
C17 C12 C13 C14 0.0(3)
C11 C12 C13 C14 -176.22(18)
C12 C13 C14 C15 0.9(3)
C13 C14 C15 C16 -0.1(3)
C14 C15 C16 O13 178.34(18)
C14 C15 C16 C17 -1.5(3)
C18 O13 C16 C15 18.4(3)
Dy1 O13 C16 C15 -160.35(16)
C18 O13 C16 C17 -161.72(16)
Dy1 O13 C16 C17 19.50(18)
Zn1 O12 C17 C12 -13.6(2)
Dy1 O12 C17 C12 152.01(13)
Zn1 O12 C17 C16 167.37(12)
Dy1 O12 C17 C16 -27.0(2)
C13 C12 C17 O12 179.45(17)
C11 C12 C17 O12 -4.6(3)
C13 C12 C17 C16 -1.5(3)
C11 C12 C17 C16 174.38(17)
C15 C16 C17 O12 -178.55(17)
O13 C16 C17 O12 1.6(2)
C15 C16 C17 C12 2.4(3)
O13 C16 C17 C12 -177.50(15)
